data_1515109
loop_
_publ_author_name
'Rigsby, Matthew L.'
'Mandal, Sukanta'
'Nam, Wonwoo'
'Spencer, Lara C.'
'Llobet, Antoni'
'Stahl, Shannon S.'

_publ_section_title
;
 Cobalt analogs of Ru-based water oxidation catalysts: overcoming
 thermodynamic instability and kinetic lability to achieve
 electrocatalytic O2 evolution
;
_journal_issue 10
_journal_name_full 'Chemical Science'
_journal_page_first 3058
_journal_paper_doi 10.1039/c2sc20755a
_journal_volume 3
_journal_year 2012
_chemical_formula_moiety
;
C39 H35 Co2 N14 O2, 0.5(C10 H24), 3(F6 P), C3 H6 O
;
_chemical_formula_sum 'C47 H53 Co2 F18 N14 O3 P3'
_chemical_formula_weight 1414.80
_chemical_name_systematic
;
?
;
_space_group_IT_number 2
_symmetry_cell_setting triclinic
_symmetry_Int_Tables_number 2
_symmetry_space_group_name_Hall '-P 1'
_symmetry_space_group_name_H-M 'P -1'
_atom_sites_solution_hydrogens geom
_atom_sites_solution_primary direct
_atom_sites_solution_secondary difmap
_cell_angle_alpha 95.70(2)
_cell_angle_beta 96.001(19)
_cell_angle_gamma 107.53(3)
_cell_formula_units_Z 2
_cell_length_a 12.150(4)
_cell_length_b 13.310(4)
_cell_length_c 17.433(5)
_cell_measurement_reflns_used 9874
_cell_measurement_temperature 100(2)
_cell_measurement_theta_max 25.00
_cell_measurement_theta_min 2.81
_cell_volume 2648.0(15)
_computing_cell_refinement 'SAINT Ver. 7.68A (Bruker-AXS, 2007)'
_computing_data_collection 'APEX2 Ver. 2010.11-3 (Bruker-AXS, 2010)'
_computing_data_reduction 'SAINT Ver. 7.68A'
_computing_molecular_graphics SHELXTL
_computing_publication_material SHELXTL
_computing_structure_refinement 'SHELXTL, OLEX2 (Dolomanov et al., 2009)'
_computing_structure_solution 'SHELXTL (Sheldrick, 2008)'
_diffrn_ambient_temperature 100(2)
_diffrn_measured_fraction_theta_full 0.990
_diffrn_measured_fraction_theta_max 0.990
_diffrn_measurement_device_type 'Bruker SMART APEX2 area detector'
_diffrn_measurement_method '0.50\% \w and 0.5\% \f scans'
_diffrn_radiation_monochromator 'mirror optics'
_diffrn_radiation_type 'Mo K\a'
_diffrn_radiation_wavelength 0.71073
_diffrn_reflns_av_R_equivalents 0.0246
_diffrn_reflns_av_sigmaI/netI 0.0242
_diffrn_reflns_limit_h_max 14
_diffrn_reflns_limit_h_min -14
_diffrn_reflns_limit_k_max 15
_diffrn_reflns_limit_k_min -15
_diffrn_reflns_limit_l_max 20
_diffrn_reflns_limit_l_min -20
_diffrn_reflns_number 29785
_diffrn_reflns_theta_full 25.00
_diffrn_reflns_theta_max 25.00
_diffrn_reflns_theta_min 2.81
_exptl_absorpt_coefficient_mu 0.840
_exptl_absorpt_correction_T_max 0.8500
_exptl_absorpt_correction_T_min 0.8112
_exptl_absorpt_correction_type analytical
_exptl_absorpt_process_details
;
SADABS (Bruker-AXS, 2007)
;
_exptl_crystal_colour colourless
_exptl_crystal_density_diffrn 1.774
_exptl_crystal_density_method 'not measured'
_exptl_crystal_description block
_exptl_crystal_F_000 1436
_exptl_crystal_size_max 0.26
_exptl_crystal_size_mid 0.25
_exptl_crystal_size_min 0.20
_refine_diff_density_max 0.871
_refine_diff_density_min -1.132
_refine_diff_density_rms 0.090
_refine_ls_extinction_method none
_refine_ls_goodness_of_fit_ref 1.060
_refine_ls_hydrogen_treatment constr
_refine_ls_matrix_type full
_refine_ls_number_parameters 746
_refine_ls_number_reflns 9227
_refine_ls_number_restraints 0
_refine_ls_restrained_S_all 1.060
_refine_ls_R_factor_all 0.0438
_refine_ls_R_factor_gt 0.0384
_refine_ls_shift/su_max 0.001
_refine_ls_shift/su_mean 0.000
_refine_ls_structure_factor_coef Fsqd
_refine_ls_weighting_details 'calc w=1/[\s^2^(Fo^2^)+(0.0685P)^2^+2.8750P] where P=(Fo^2^+2Fc^2^)/3'
_refine_ls_weighting_scheme calc
_refine_ls_wR_factor_gt 0.1095
_refine_ls_wR_factor_ref 0.1132
_reflns_number_gt 8186
_reflns_number_total 9227
_reflns_threshold_expression I>2\s(I)
_cod_data_source_file c2sc20755a.txt
_cod_data_source_block stahl125
_cod_depositor_comments
;
The following automatic conversions were performed:

'_symmetry_cell_setting' value 'Triclinic' changed to 'triclinic'
according to
/usr/data/users/saulius/automatic-downloads/retrospective/RSC/lib/dictionaries/cif_core.dic
dictionary named 'cif_core.dic' version 2.4.2 from 2011-04-26.

Automatic conversion script
Id: cif_fix_values 2281 2013-09-26 08:29:07Z andrius 
;
_cod_original_cell_volume 2648.0(13)
_cod_original_sg_symbol_Hall '-P 1 '
_cod_original_sg_symbol_H-M 'P -1 '
_cod_database_code 1515109

loop_
_symmetry_equiv_pos_as_xyz
'x, y, z'
'-x, -y, -z'

loop_
_atom_site_label
_atom_site_type_symbol
_atom_site_fract_x
_atom_site_fract_y
_atom_site_fract_z
_atom_site_U_iso_or_equiv
_atom_site_adp_type
_atom_site_occupancy
_atom_site_symmetry_multiplicity
_atom_site_calc_flag
_atom_site_refinement_flags
_atom_site_disorder_assembly
_atom_site_disorder_group
Co1 Co 0.23028(3) 0.07937(3) 0.310408(19) 0.01184(10) Uani 1 1 d . . .
Co2 Co 0.05281(3) 0.19954(3) 0.177725(18) 0.01098(10) Uani 1 1 d . . .
O1 O 0.13984(16) 0.03691(14) 0.21116(10) 0.0155(4) Uani 1 1 d . . .
O2 O 0.15652(16) 0.11930(14) 0.16596(10) 0.0149(4) Uani 1 1 d . . .
N1 N 0.10691(19) -0.02004(18) 0.34951(12) 0.0160(5) Uani 1 1 d . . .
N2 N 0.0213(2) -0.18516(19) 0.36785(13) 0.0191(5) Uani 1 1 d . . .
N3 N 0.28460(18) -0.03964(17) 0.29803(12) 0.0133(4) Uani 1 1 d . . .
N4 N 0.52325(19) 0.12703(18) 0.21686(13) 0.0177(5) Uani 1 1 d . . .
N5 N 0.36881(19) 0.14401(17) 0.26595(12) 0.0150(5) Uani 1 1 d . . .
N6 N 0.31232(18) 0.14186(17) 0.42004(12) 0.0137(4) Uani 1 1 d . . .
N7 N 0.16808(19) 0.19048(17) 0.32889(12) 0.0136(4) Uani 1 1 d . . .
N8 N 0.08458(18) 0.21393(17) 0.28635(12) 0.0128(4) Uani 1 1 d . . .
N9 N -0.04756(18) 0.29143(17) 0.20854(12) 0.0132(4) Uani 1 1 d . . .
N10 N 0.18036(19) 0.32456(17) 0.17245(12) 0.0147(4) Uani 1 1 d . . .
N11 N 0.2991(2) 0.42171(18) 0.10156(14) 0.0191(5) Uani 1 1 d . . .
N12 N 0.03686(18) 0.19651(17) 0.06800(12) 0.0122(4) Uani 1 1 d . . .
N13 N -0.21903(18) -0.03039(17) 0.05772(13) 0.0147(4) Uani 1 1 d . . .
N14 N -0.08289(18) 0.07416(17) 0.15018(12) 0.0134(4) Uani 1 1 d . . .
C1 C 0.0048(2) -0.0240(2) 0.37770(15) 0.0192(6) Uani 1 1 d . . .
H1 H -0.0238 0.0344 0.3874 0.023 Uiso 1 1 calc R . .
C2 C -0.0486(2) -0.1257(2) 0.38940(16) 0.0222(6) Uani 1 1 d . . .
H2 H -0.1207 -0.1510 0.4088 0.027 Uiso 1 1 calc R . .
C3 C -0.0051(3) -0.2996(2) 0.36930(17) 0.0256(6) Uani 1 1 d . . .
H3A H 0.0556 -0.3127 0.4048 0.038 Uiso 1 1 calc R . .
H3B H -0.0079 -0.3351 0.3168 0.038 Uiso 1 1 calc R . .
H3C H -0.0808 -0.3278 0.3873 0.038 Uiso 1 1 calc R . .
C4 C 0.1152(2) -0.1181(2) 0.34481(15) 0.0161(5) Uani 1 1 d . . .
C5 C 0.2186(2) -0.1331(2) 0.31626(14) 0.0156(5) Uani 1 1 d . . .
C6 C 0.2539(2) -0.2230(2) 0.30539(15) 0.0197(6) Uani 1 1 d . . .
H6 H 0.2085 -0.2892 0.3183 0.024 Uiso 1 1 calc R . .
C7 C 0.3573(3) -0.2133(2) 0.27518(15) 0.0206(6) Uani 1 1 d . . .
H7 H 0.3828 -0.2739 0.2674 0.025 Uiso 1 1 calc R . .
C8 C 0.4240(2) -0.1174(2) 0.25614(15) 0.0194(6) Uani 1 1 d . . .
H8 H 0.4948 -0.1114 0.2357 0.023 Uiso 1 1 calc R . .
C9 C 0.3844(2) -0.0301(2) 0.26786(14) 0.0150(5) Uani 1 1 d . . .
C10 C 0.4301(2) 0.0781(2) 0.25041(14) 0.0161(5) Uani 1 1 d . . .
C11 C 0.6141(2) 0.0839(2) 0.19355(17) 0.0223(6) Uani 1 1 d . . .
H11A H 0.6464 0.0563 0.2377 0.033 Uiso 1 1 calc R . .
H11B H 0.6763 0.1403 0.1773 0.033 Uiso 1 1 calc R . .
H11C H 0.5805 0.0262 0.1501 0.033 Uiso 1 1 calc R . .
C12 C 0.5195(2) 0.2277(2) 0.21012(16) 0.0219(6) Uani 1 1 d . . .
H12 H 0.5734 0.2808 0.1881 0.026 Uiso 1 1 calc R . .
C13 C 0.4239(2) 0.2374(2) 0.24093(16) 0.0191(6) Uani 1 1 d . . .
H13 H 0.3998 0.2991 0.2443 0.023 Uiso 1 1 calc R . .
C14 C 0.3976(2) 0.1161(2) 0.46050(15) 0.0167(5) Uani 1 1 d . . .
H14 H 0.4265 0.0638 0.4366 0.020 Uiso 1 1 calc R . .
C15 C 0.4447(2) 0.1630(2) 0.53565(15) 0.0184(6) Uani 1 1 d . . .
H15 H 0.5054 0.1435 0.5628 0.022 Uiso 1 1 calc R . .
C16 C 0.4028(2) 0.2389(2) 0.57117(15) 0.0193(6) Uani 1 1 d . . .
H16 H 0.4327 0.2705 0.6235 0.023 Uiso 1 1 calc R . .
C17 C 0.3164(2) 0.2683(2) 0.52935(15) 0.0173(5) Uani 1 1 d . . .
H17 H 0.2875 0.3214 0.5521 0.021 Uiso 1 1 calc R . .
C18 C 0.2733(2) 0.2187(2) 0.45407(15) 0.0143(5) Uani 1 1 d . . .
C19 C 0.1850(2) 0.2431(2) 0.40180(14) 0.0136(5) Uani 1 1 d . . .
C20 C 0.1113(2) 0.3052(2) 0.40552(15) 0.0148(5) Uani 1 1 d . . .
H20 H 0.1043 0.3507 0.4490 0.018 Uiso 1 1 calc R . .
C21 C 0.0502(2) 0.2850(2) 0.33057(15) 0.0134(5) Uani 1 1 d . . .
C22 C -0.0327(2) 0.3248(2) 0.28645(15) 0.0140(5) Uani 1 1 d . . .
C23 C -0.0918(2) 0.3895(2) 0.31796(15) 0.0170(5) Uani 1 1 d . . .
H23 H -0.0808 0.4112 0.3726 0.020 Uiso 1 1 calc R . .
C24 C -0.1672(2) 0.4220(2) 0.26844(16) 0.0184(6) Uani 1 1 d . . .
H24 H -0.2079 0.4672 0.2886 0.022 Uiso 1 1 calc R . .
C25 C -0.1827(2) 0.3878(2) 0.18914(15) 0.0166(5) Uani 1 1 d . . .
H25 H -0.2340 0.4093 0.1543 0.020 Uiso 1 1 calc R . .
C26 C -0.1223(2) 0.3219(2) 0.16142(15) 0.0152(5) Uani 1 1 d . . .
H26 H -0.1342 0.2974 0.1072 0.018 Uiso 1 1 calc R . .
C27 C 0.2603(2) 0.4074(2) 0.22137(16) 0.0183(6) Uani 1 1 d . . .
H27 H 0.2636 0.4206 0.2763 0.022 Uiso 1 1 calc R . .
C28 C 0.3340(2) 0.4677(2) 0.17766(17) 0.0212(6) Uani 1 1 d . . .
H28 H 0.3978 0.5300 0.1965 0.025 Uiso 1 1 calc R . .
C29 C 0.3574(3) 0.4593(2) 0.03568(18) 0.0277(7) Uani 1 1 d . . .
H29A H 0.3853 0.4039 0.0111 0.042 Uiso 1 1 calc R . .
H29B H 0.4237 0.5236 0.0542 0.042 Uiso 1 1 calc R . .
H29C H 0.3023 0.4756 -0.0024 0.042 Uiso 1 1 calc R . .
C30 C 0.2049(2) 0.3360(2) 0.10037(15) 0.0154(5) Uani 1 1 d . . .
C31 C 0.1236(2) 0.2623(2) 0.03728(15) 0.0150(5) Uani 1 1 d . . .
C32 C 0.1231(2) 0.2538(2) -0.04276(16) 0.0192(6) Uani 1 1 d . . .
H32 H 0.1844 0.2990 -0.0649 0.023 Uiso 1 1 calc R . .
C33 C 0.0301(2) 0.1774(2) -0.08933(15) 0.0182(6) Uani 1 1 d . . .
H33 H 0.0272 0.1711 -0.1443 0.022 Uiso 1 1 calc R . .
C34 C -0.0591(2) 0.1099(2) -0.05738(15) 0.0155(5) Uani 1 1 d . . .
H34 H -0.1230 0.0584 -0.0897 0.019 Uiso 1 1 calc R . .
C35 C -0.0521(2) 0.1199(2) 0.02315(15) 0.0132(5) Uani 1 1 d . . .
C36 C -0.1221(2) 0.0546(2) 0.07328(14) 0.0137(5) Uani 1 1 d . . .
C37 C -0.2931(2) -0.0737(2) -0.01784(16) 0.0206(6) Uani 1 1 d . . .
H37A H -0.3590 -0.1348 -0.0113 0.031 Uiso 1 1 calc R . .
H37B H -0.2472 -0.0964 -0.0550 0.031 Uiso 1 1 calc R . .
H37C H -0.3224 -0.0188 -0.0375 0.031 Uiso 1 1 calc R . .
C38 C -0.2412(2) -0.0674(2) 0.12726(15) 0.0171(5) Uani 1 1 d . . .
H38 H -0.3037 -0.1271 0.1346 0.021 Uiso 1 1 calc R . .
C39 C -0.1561(2) -0.0021(2) 0.18398(15) 0.0160(5) Uani 1 1 d . . .
H39 H -0.1493 -0.0089 0.2379 0.019 Uiso 1 1 calc R . .
P1 P 0.74658(6) 0.12730(6) 0.42552(4) 0.02148(17) Uani 1 1 d . . .
F1 F 0.68407(18) 0.13174(17) 0.50175(11) 0.0402(5) Uani 1 1 d . . .
F2 F 0.85586(19) 0.22374(18) 0.46755(11) 0.0486(6) Uani 1 1 d . . .
F3 F 0.68909(19) 0.20976(17) 0.39140(12) 0.0440(5) Uani 1 1 d . . .
F4 F 0.63533(16) 0.03304(16) 0.38309(11) 0.0388(5) Uani 1 1 d . . .
F5 F 0.80275(17) 0.04443(17) 0.45968(11) 0.0380(5) Uani 1 1 d . . .
F6 F 0.80994(16) 0.12270(15) 0.35010(10) 0.0327(4) Uani 1 1 d . . .
P2 P 0.67955(6) 0.64931(6) 0.22136(4) 0.01740(16) Uani 1 1 d . . .
F7 F 0.80013(15) 0.63971(17) 0.19786(10) 0.0353(4) Uani 1 1 d . . .
F8 F 0.61998(17) 0.52461(14) 0.19442(11) 0.0349(4) Uani 1 1 d . . .
F9 F 0.71497(15) 0.62693(15) 0.30750(9) 0.0290(4) Uani 1 1 d . . .
F10 F 0.73788(17) 0.77336(14) 0.24858(11) 0.0370(5) Uani 1 1 d . . .
F11 F 0.64328(16) 0.67174(15) 0.13557(9) 0.0312(4) Uani 1 1 d . . .
F12 F 0.55823(14) 0.65852(14) 0.24491(9) 0.0253(4) Uani 1 1 d . . .
P3 P 0.36761(7) 0.76679(6) 0.03441(4) 0.02564(18) Uani 1 1 d . . .
F13 F 0.28470(19) 0.81523(19) 0.07976(15) 0.0538(6) Uani 1 1 d . . .
F14 F 0.47575(18) 0.86613(17) 0.07343(12) 0.0482(6) Uani 1 1 d . . .
F15 F 0.3485(3) 0.82851(19) -0.03671(13) 0.0757(9) Uani 1 1 d . . .
F16 F 0.26094(19) 0.66592(17) -0.00517(12) 0.0499(6) Uani 1 1 d . . .
F17 F 0.38536(18) 0.70392(15) 0.10526(10) 0.0364(5) Uani 1 1 d . . .
F18 F 0.4524(2) 0.71772(19) -0.01025(14) 0.0618(7) Uani 1 1 d . . .
O3 O 0.20815(19) 0.49565(16) 0.55202(12) 0.0284(5) Uani 1 1 d . . .
C40 C 0.2875(3) 0.5941(3) 0.45366(19) 0.0362(8) Uani 1 1 d . . .
H40A H 0.2094 0.5605 0.4243 0.054 Uiso 1 1 calc R . .
H40B H 0.3453 0.5768 0.4241 0.054 Uiso 1 1 calc R . .
H40C H 0.3040 0.6714 0.4622 0.054 Uiso 1 1 calc R . .
C41 C 0.2934(3) 0.5534(2) 0.53096(17) 0.0255(6) Uani 1 1 d . . .
C42 C 0.4102(3) 0.5889(3) 0.5807(2) 0.0356(8) Uani 1 1 d . . .
H42A H 0.4336 0.6659 0.5972 0.053 Uiso 1 1 calc R . .
H42B H 0.4679 0.5724 0.5508 0.053 Uiso 1 1 calc R . .
H42C H 0.4055 0.5519 0.6267 0.053 Uiso 1 1 calc R . .
C43 C -0.0645(3) 0.3951(14) -0.1454(2) 0.1107(11) Uiso 0.50 1 d PR A -1
H43D H -0.0851 0.4182 -0.1950 0.166 Uiso 0.50 1 calc PR B -1
H43E H -0.1199 0.3255 -0.1417 0.166 Uiso 0.50 1 calc PR C -1
H43F H 0.0144 0.3896 -0.1426 0.166 Uiso 0.50 1 calc PR D -1
C44 C -0.0690(3) 0.4762(13) -0.0780(3) 0.1107(11) Uiso 0.50 1 d PR A -1
H44C H -0.1500 0.4589 -0.0661 0.133 Uiso 0.50 1 calc PR E -1
H44D H -0.0474 0.5478 -0.0946 0.133 Uiso 0.50 1 calc PR F -1
C45 C 0.0123(3) 0.4791(14) -0.0039(2) 0.1107(11) Uiso 0.50 1 d PR A -1
H45C H 0.0932 0.4963 -0.0159 0.133 Uiso 0.50 1 calc PR G -1
H45D H -0.0093 0.4075 0.0126 0.133 Uiso 0.50 1 calc PR H -1
C46 C 0.0087(3) 0.5601(13) 0.0641(3) 0.1107(11) Uiso 0.50 1 d PR A -1
H46C H 0.0304 0.6318 0.0478 0.133 Uiso 0.50 1 calc PR I -1
H46D H -0.0722 0.5429 0.0763 0.133 Uiso 0.50 1 calc PR J -1
C47 C 0.0902(3) 0.5621(13) 0.1378(3) 0.1107(11) Uiso 0.50 1 d PR A -1
H47D H 0.1598 0.5466 0.1232 0.166 Uiso 0.50 1 calc PR K -1
H47E H 0.0498 0.5085 0.1686 0.166 Uiso 0.50 1 calc PR L -1
H47F H 0.1134 0.6327 0.1687 0.166 Uiso 0.50 1 calc PR M -1
C43A C -0.0903(3) 0.4372(14) -0.1378(2) 0.1107(11) Uiso 0.50 1 d PR N -2
H43A H -0.0553 0.4213 -0.1838 0.166 Uiso 0.50 1 calc PR O -2
H43B H -0.1024 0.5067 -0.1381 0.166 Uiso 0.50 1 calc PR P -2
H43C H -0.1654 0.3822 -0.1386 0.166 Uiso 0.50 1 calc PR Q -2
C44A C -0.0087(3) 0.4392(14) -0.0641(2) 0.1107(11) Uiso 0.50 1 d PR N -2
H44A H 0.0721 0.4563 -0.0763 0.133 Uiso 0.50 1 calc PR R -2
H44B H -0.0305 0.3675 -0.0478 0.133 Uiso 0.50 1 calc PR S -2
C45A C -0.0123(3) 0.5201(13) 0.0038(3) 0.1107(11) Uiso 0.50 1 d PR N -2
H45A H 0.0093 0.5918 -0.0126 0.133 Uiso 0.50 1 calc PR T -2
H45B H -0.0932 0.5030 0.0159 0.133 Uiso 0.50 1 calc PR U -2
C46A C 0.0689(3) 0.5230(13) 0.0780(3) 0.1107(11) Uiso 0.50 1 d PR N -2
H46A H 0.0474 0.4515 0.0946 0.133 Uiso 0.50 1 calc PR V -2
H46B H 0.1499 0.5404 0.0661 0.133 Uiso 0.50 1 calc PR W -2
C47A C 0.0644(4) 0.6042(12) 0.1454(4) 0.1107(11) Uiso 0.50 1 d PR N -2
H47A H 0.0415 0.6617 0.1245 0.166 Uiso 0.50 1 calc PR X -2
H47B H 0.1416 0.6336 0.1768 0.166 Uiso 0.50 1 calc PR Y -2
H47C H 0.0074 0.5691 0.1779 0.166 Uiso 0.50 1 calc PR Z -2

loop_
_atom_site_aniso_label
_atom_site_aniso_U_11
_atom_site_aniso_U_22
_atom_site_aniso_U_33
_atom_site_aniso_U_23
_atom_site_aniso_U_13
_atom_site_aniso_U_12
Co1 0.01075(18) 0.01416(19) 0.01098(18) 0.00020(13) 0.00224(13) 0.00472(14)
Co2 0.01058(18) 0.01193(18) 0.00946(17) -0.00021(13) 0.00199(13) 0.00247(14)
O1 0.0173(9) 0.0144(9) 0.0141(9) 0.0006(7) 0.0004(7) 0.0049(8)
O2 0.0162(9) 0.0171(9) 0.0135(9) 0.0036(7) 0.0051(7) 0.0069(8)
N1 0.0142(11) 0.0204(12) 0.0131(10) 0.0009(9) 0.0017(9) 0.0056(9)
N2 0.0155(11) 0.0212(12) 0.0180(11) 0.0039(9) 0.0016(9) 0.0017(10)
N3 0.0120(11) 0.0167(11) 0.0101(10) -0.0006(8) -0.0009(8) 0.0046(9)
N4 0.0132(11) 0.0239(12) 0.0164(11) 0.0024(9) 0.0043(9) 0.0059(10)
N5 0.0137(11) 0.0173(11) 0.0134(10) 0.0007(8) 0.0010(8) 0.0047(9)
N6 0.0131(11) 0.0171(11) 0.0111(10) 0.0026(8) 0.0035(8) 0.0043(9)
N7 0.0134(11) 0.0166(11) 0.0109(10) 0.0005(8) 0.0014(8) 0.0053(9)
N8 0.0104(10) 0.0150(11) 0.0135(10) 0.0016(8) 0.0016(8) 0.0048(9)
N9 0.0118(10) 0.0126(11) 0.0136(10) 0.0009(8) 0.0017(8) 0.0016(9)
N10 0.0133(11) 0.0154(11) 0.0148(11) 0.0000(9) 0.0019(8) 0.0042(9)
N11 0.0143(11) 0.0162(11) 0.0255(12) 0.0027(9) 0.0077(9) 0.0014(9)
N12 0.0107(10) 0.0129(10) 0.0126(10) 0.0005(8) 0.0023(8) 0.0035(9)
N13 0.0114(11) 0.0124(11) 0.0188(11) -0.0016(8) 0.0027(9) 0.0027(9)
N14 0.0129(11) 0.0146(11) 0.0130(10) 0.0006(8) 0.0032(8) 0.0045(9)
C1 0.0139(13) 0.0267(15) 0.0177(13) 0.0031(11) 0.0032(10) 0.0072(12)
C2 0.0131(13) 0.0313(16) 0.0211(14) 0.0054(12) 0.0053(11) 0.0037(12)
C3 0.0262(16) 0.0191(15) 0.0262(15) 0.0061(12) 0.0016(12) -0.0009(12)
C4 0.0155(13) 0.0170(13) 0.0138(12) 0.0025(10) -0.0012(10) 0.0034(11)
C5 0.0157(13) 0.0169(13) 0.0118(12) 0.0008(10) -0.0012(10) 0.0031(11)
C6 0.0245(15) 0.0185(14) 0.0166(13) 0.0020(10) -0.0004(11) 0.0085(12)
C7 0.0265(15) 0.0193(14) 0.0179(13) 0.0000(11) 0.0004(11) 0.0118(12)
C8 0.0190(14) 0.0261(15) 0.0157(13) -0.0004(11) 0.0024(11) 0.0117(12)
C9 0.0138(13) 0.0212(14) 0.0096(12) -0.0012(10) -0.0011(10) 0.0070(11)
C10 0.0134(13) 0.0241(14) 0.0110(12) 0.0003(10) 0.0019(10) 0.0071(11)
C11 0.0159(14) 0.0314(16) 0.0230(14) 0.0028(12) 0.0085(11) 0.0107(12)
C12 0.0185(14) 0.0231(15) 0.0232(14) 0.0067(11) 0.0049(11) 0.0036(12)
C13 0.0170(13) 0.0187(14) 0.0228(14) 0.0052(11) 0.0033(11) 0.0064(11)
C14 0.0138(13) 0.0183(13) 0.0182(13) 0.0032(10) 0.0037(10) 0.0047(11)
C15 0.0144(13) 0.0252(15) 0.0169(13) 0.0073(11) 0.0012(10) 0.0068(11)
C16 0.0175(14) 0.0266(15) 0.0109(12) 0.0016(11) 0.0008(10) 0.0035(12)
C17 0.0175(13) 0.0204(14) 0.0134(12) -0.0009(10) 0.0029(10) 0.0062(11)
C18 0.0114(12) 0.0173(13) 0.0138(12) 0.0017(10) 0.0030(10) 0.0035(10)
C19 0.0125(12) 0.0157(13) 0.0111(12) -0.0002(10) 0.0014(10) 0.0032(10)
C20 0.0155(13) 0.0145(13) 0.0144(12) 0.0005(10) 0.0045(10) 0.0043(11)
C21 0.0122(12) 0.0129(12) 0.0152(12) 0.0016(10) 0.0048(10) 0.0032(10)
C22 0.0112(12) 0.0143(13) 0.0150(12) 0.0017(10) 0.0024(10) 0.0017(10)
C23 0.0171(13) 0.0159(13) 0.0173(13) -0.0003(10) 0.0036(10) 0.0047(11)
C24 0.0171(13) 0.0166(13) 0.0243(14) 0.0036(11) 0.0059(11) 0.0085(11)
C25 0.0146(13) 0.0167(13) 0.0189(13) 0.0055(10) 0.0025(10) 0.0045(11)
C26 0.0151(13) 0.0135(13) 0.0147(12) 0.0030(10) 0.0014(10) 0.0011(10)
C27 0.0150(13) 0.0164(13) 0.0204(13) -0.0031(11) -0.0010(11) 0.0033(11)
C28 0.0162(14) 0.0160(14) 0.0281(15) -0.0028(11) 0.0018(11) 0.0025(11)
C29 0.0256(16) 0.0229(15) 0.0325(16) 0.0050(12) 0.0160(13) 0.0002(13)
C30 0.0126(13) 0.0144(13) 0.0189(13) 0.0029(10) 0.0058(10) 0.0024(11)
C31 0.0148(13) 0.0133(13) 0.0189(13) 0.0030(10) 0.0053(10) 0.0060(11)
C32 0.0216(14) 0.0195(14) 0.0188(13) 0.0043(11) 0.0104(11) 0.0071(12)
C33 0.0249(15) 0.0205(14) 0.0122(12) 0.0024(10) 0.0055(11) 0.0109(12)
C34 0.0177(13) 0.0160(13) 0.0131(12) -0.0026(10) -0.0006(10) 0.0082(11)
C35 0.0122(12) 0.0116(12) 0.0171(12) 0.0003(10) 0.0024(10) 0.0062(10)
C36 0.0129(12) 0.0136(13) 0.0148(12) -0.0018(10) 0.0020(10) 0.0059(10)
C37 0.0150(13) 0.0218(14) 0.0191(14) -0.0058(11) -0.0006(11) 0.0008(11)
C38 0.0153(13) 0.0145(13) 0.0230(14) 0.0039(10) 0.0088(11) 0.0043(11)
C39 0.0170(13) 0.0159(13) 0.0175(13) 0.0040(10) 0.0070(10) 0.0065(11)
P1 0.0183(4) 0.0273(4) 0.0185(4) 0.0036(3) 0.0043(3) 0.0059(3)
F1 0.0439(12) 0.0562(13) 0.0313(10) 0.0124(9) 0.0202(9) 0.0248(10)
F2 0.0440(13) 0.0504(13) 0.0307(10) -0.0053(9) 0.0003(9) -0.0107(10)
F3 0.0540(13) 0.0440(12) 0.0467(12) 0.0199(10) 0.0139(10) 0.0278(11)
F4 0.0270(10) 0.0418(11) 0.0360(10) 0.0109(9) -0.0015(8) -0.0061(9)
F5 0.0347(11) 0.0563(13) 0.0358(10) 0.0178(9) 0.0105(8) 0.0278(10)
F6 0.0305(10) 0.0431(11) 0.0231(9) 0.0033(8) 0.0113(7) 0.0071(8)
P2 0.0156(3) 0.0214(4) 0.0155(3) 0.0032(3) 0.0026(3) 0.0059(3)
F7 0.0217(9) 0.0649(13) 0.0287(9) 0.0176(9) 0.0124(7) 0.0210(9)
F8 0.0395(11) 0.0228(9) 0.0418(11) -0.0050(8) 0.0099(9) 0.0105(8)
F9 0.0325(10) 0.0443(11) 0.0180(8) 0.0114(7) 0.0071(7) 0.0203(9)
F10 0.0358(11) 0.0223(9) 0.0415(11) 0.0044(8) -0.0055(8) -0.0042(8)
F11 0.0330(10) 0.0462(11) 0.0184(8) 0.0074(8) 0.0012(7) 0.0182(9)
F12 0.0183(8) 0.0316(9) 0.0245(8) -0.0070(7) 0.0022(7) 0.0094(7)
P3 0.0242(4) 0.0272(4) 0.0177(4) 0.0037(3) -0.0023(3) -0.0020(3)
F13 0.0411(13) 0.0552(14) 0.0781(17) 0.0212(12) 0.0159(12) 0.0283(11)
F14 0.0383(12) 0.0436(12) 0.0415(12) -0.0108(9) 0.0045(9) -0.0127(10)
F15 0.124(2) 0.0393(13) 0.0353(12) 0.0204(10) -0.0215(14) -0.0112(14)
F16 0.0451(13) 0.0394(12) 0.0432(12) 0.0132(9) -0.0211(10) -0.0124(10)
F17 0.0500(12) 0.0419(11) 0.0202(9) 0.0033(8) -0.0031(8) 0.0218(10)
F18 0.0704(17) 0.0515(14) 0.0550(14) -0.0116(11) 0.0385(13) 0.0025(12)
O3 0.0323(12) 0.0231(11) 0.0259(11) -0.0001(9) 0.0076(9) 0.0031(10)
C40 0.046(2) 0.0285(17) 0.0294(17) 0.0062(13) 0.0068(15) 0.0040(15)
C41 0.0329(17) 0.0187(15) 0.0244(15) -0.0033(12) 0.0049(13) 0.0091(13)
C42 0.0313(18) 0.0358(19) 0.0367(18) 0.0049(14) 0.0008(14) 0.0074(15)

loop_
_atom_type_symbol
_atom_type_description
_atom_type_scat_dispersion_real
_atom_type_scat_dispersion_imag
_atom_type_scat_source
C C 0.0033 0.0016 'International Tables Vol C Tables 4.2.6.8 and 6.1.1.4'
H H 0.0000 0.0000 'International Tables Vol C Tables 4.2.6.8 and 6.1.1.4'
Co Co 0.3494 0.9721 'International Tables Vol C Tables 4.2.6.8 and 6.1.1.4'
F F 0.0171 0.0103 'International Tables Vol C Tables 4.2.6.8 and 6.1.1.4'
N N 0.0061 0.0033 'International Tables Vol C Tables 4.2.6.8 and 6.1.1.4'
O O 0.0106 0.0060 'International Tables Vol C Tables 4.2.6.8 and 6.1.1.4'
P P 0.1023 0.0942 'International Tables Vol C Tables 4.2.6.8 and 6.1.1.4'

loop_
_geom_angle_atom_site_label_1
_geom_angle_atom_site_label_2
_geom_angle_atom_site_label_3
_geom_angle
_geom_angle_publ_flag
N7 Co1 O1 90.48(9) yes
N7 Co1 N3 174.79(9) yes
O1 Co1 N3 90.93(8) yes
N7 Co1 N1 93.07(10) yes
O1 Co1 N1 87.77(9) yes
N3 Co1 N1 81.98(10) yes
N7 Co1 N5 103.42(10) yes
O1 Co1 N5 91.64(9) yes
N3 Co1 N5 81.55(10) yes
N1 Co1 N5 163.51(9) yes
N7 Co1 N6 80.17(9) yes
O1 Co1 N6 170.56(8) yes
N3 Co1 N6 98.27(9) yes
N1 Co1 N6 91.42(9) yes
N5 Co1 N6 91.79(9) yes
N8 Co2 O2 91.48(8) yes
N8 Co2 N12 173.67(9) yes
O2 Co2 N12 87.00(8) yes
N8 Co2 N10 92.46(9) yes
O2 Co2 N10 87.94(9) yes
N12 Co2 N10 81.35(9) yes
N8 Co2 N14 104.50(9) yes
O2 Co2 N14 92.36(9) yes
N12 Co2 N14 81.71(9) yes
N10 Co2 N14 163.02(9) yes
N8 Co2 N9 79.63(9) yes
O2 Co2 N9 170.92(8) yes
N12 Co2 N9 101.64(9) yes
N10 Co2 N9 90.59(9) yes
N14 Co2 N9 91.66(9) yes
O2 O1 Co1 112.61(13) ?
O1 O2 Co2 113.67(13) ?
C4 N1 C1 107.0(2) ?
C4 N1 Co1 113.75(18) ?
C1 N1 Co1 139.1(2) ?
C4 N2 C2 106.9(2) ?
C4 N2 C3 127.7(2) ?
C2 N2 C3 125.4(2) ?
C9 N3 C5 122.1(2) ?
C9 N3 Co1 119.31(18) ?
C5 N3 Co1 118.51(18) ?
C10 N4 C12 107.0(2) ?
C10 N4 C11 127.5(2) ?
C12 N4 C11 125.5(2) ?
C10 N5 C13 106.8(2) ?
C10 N5 Co1 113.46(18) ?
C13 N5 Co1 139.60(19) ?
C14 N6 C18 118.6(2) ?
C14 N6 Co1 127.70(18) ?
C18 N6 Co1 113.74(17) ?
N8 N7 C19 108.7(2) ?
N8 N7 Co1 129.85(17) ?
C19 N7 Co1 119.43(17) ?
N7 N8 C21 108.6(2) ?
N7 N8 Co2 128.03(17) ?
C21 N8 Co2 119.73(17) ?
C26 N9 C22 118.6(2) ?
C26 N9 Co2 127.56(17) ?
C22 N9 Co2 113.81(17) ?
C30 N10 C27 106.9(2) ?
C30 N10 Co2 113.59(17) ?
C27 N10 Co2 139.43(19) ?
C30 N11 C28 107.1(2) ?
C30 N11 C29 127.7(2) ?
C28 N11 C29 125.2(2) ?
C31 N12 C35 122.0(2) ?
C31 N12 Co2 118.28(17) ?
C35 N12 Co2 119.09(17) ?
C36 N13 C38 107.1(2) ?
C36 N13 C37 127.6(2) ?
C38 N13 C37 125.3(2) ?
C36 N14 C39 106.9(2) ?
C36 N14 Co2 112.66(17) ?
C39 N14 Co2 140.42(18) ?
C2 C1 N1 108.4(2) ?
C2 C1 H1 125.8 ?
N1 C1 H1 125.8 ?
C1 C2 N2 107.3(2) ?
C1 C2 H2 126.4 ?
N2 C2 H2 126.4 ?
N2 C3 H3A 109.5 ?
N2 C3 H3B 109.5 ?
H3A C3 H3B 109.5 ?
N2 C3 H3C 109.5 ?
H3A C3 H3C 109.5 ?
H3B C3 H3C 109.5 ?
N1 C4 N2 110.4(2) ?
N1 C4 C5 116.8(2) ?
N2 C4 C5 132.8(2) ?
N3 C5 C6 120.1(2) ?
N3 C5 C4 108.8(2) ?
C6 C5 C4 131.1(3) ?
C7 C6 C5 118.1(3) ?
C7 C6 H6 121.0 ?
C5 C6 H6 121.0 ?
C8 C7 C6 121.5(3) ?
C8 C7 H7 119.2 ?
C6 C7 H7 119.2 ?
C7 C8 C9 118.1(3) ?
C7 C8 H8 121.0 ?
C9 C8 H8 121.0 ?
N3 C9 C8 120.2(2) ?
N3 C9 C10 108.4(2) ?
C8 C9 C10 131.4(2) ?
N5 C10 N4 110.4(2) ?
N5 C10 C9 117.3(2) ?
N4 C10 C9 132.3(2) ?
N4 C11 H11A 109.5 ?
N4 C11 H11B 109.5 ?
H11A C11 H11B 109.5 ?
N4 C11 H11C 109.5 ?
H11A C11 H11C 109.5 ?
H11B C11 H11C 109.5 ?
C13 C12 N4 107.1(2) ?
C13 C12 H12 126.4 ?
N4 C12 H12 126.4 ?
N5 C13 C12 108.7(2) ?
N5 C13 H13 125.7 ?
C12 C13 H13 125.7 ?
N6 C14 C15 122.2(2) ?
N6 C14 H14 118.9 ?
C15 C14 H14 118.9 ?
C14 C15 C16 119.4(2) ?
C14 C15 H15 120.3 ?
C16 C15 H15 120.3 ?
C15 C16 C17 119.1(2) ?
C15 C16 H16 120.4 ?
C17 C16 H16 120.4 ?
C18 C17 C16 118.7(2) ?
C18 C17 H17 120.7 ?
C16 C17 H17 120.7 ?
N6 C18 C17 122.1(2) ?
N6 C18 C19 112.7(2) ?
C17 C18 C19 125.2(2) ?
N7 C19 C20 109.3(2) ?
N7 C19 C18 112.6(2) ?
C20 C19 C18 138.1(2) ?
C19 C20 C21 103.8(2) ?
C19 C20 H20 128.1 ?
C21 C20 H20 128.1 ?
N8 C21 C20 109.5(2) ?
N8 C21 C22 112.8(2) ?
C20 C21 C22 137.5(2) ?
N9 C22 C23 122.0(2) ?
N9 C22 C21 112.6(2) ?
C23 C22 C21 125.4(2) ?
C24 C23 C22 118.8(2) ?
C24 C23 H23 120.6 ?
C22 C23 H23 120.6 ?
C23 C24 C25 119.2(2) ?
C23 C24 H24 120.4 ?
C25 C24 H24 120.4 ?
C24 C25 C26 119.1(2) ?
C24 C25 H25 120.4 ?
C26 C25 H25 120.4 ?
N9 C26 C25 122.2(2) ?
N9 C26 H26 118.9 ?
C25 C26 H26 118.9 ?
C28 C27 N10 108.2(2) ?
C28 C27 H27 125.9 ?
N10 C27 H27 125.9 ?
C27 C28 N11 107.4(2) ?
C27 C28 H28 126.3 ?
N11 C28 H28 126.3 ?
N11 C29 H29A 109.5 ?
N11 C29 H29B 109.5 ?
H29A C29 H29B 109.5 ?
N11 C29 H29C 109.5 ?
H29A C29 H29C 109.5 ?
H29B C29 H29C 109.5 ?
N10 C30 N11 110.3(2) ?
N10 C30 C31 116.6(2) ?
N11 C30 C31 132.8(2) ?
N12 C31 C32 120.4(2) ?
N12 C31 C30 108.7(2) ?
C32 C31 C30 130.9(3) ?
C31 C32 C33 117.8(2) ?
C31 C32 H32 121.1 ?
C33 C32 H32 121.1 ?
C32 C33 C34 121.5(2) ?
C32 C33 H33 119.3 ?
C34 C33 H33 119.3 ?
C33 C34 C35 118.1(2) ?
C33 C34 H34 120.9 ?
C35 C34 H34 120.9 ?
N12 C35 C34 120.0(2) ?
N12 C35 C36 108.7(2) ?
C34 C35 C36 131.1(2) ?
N13 C36 N14 110.3(2) ?
N13 C36 C35 132.1(2) ?
N14 C36 C35 117.5(2) ?
N13 C37 H37A 109.5 ?
N13 C37 H37B 109.5 ?
H37A C37 H37B 109.5 ?
N13 C37 H37C 109.5 ?
H37A C37 H37C 109.5 ?
H37B C37 H37C 109.5 ?
C39 C38 N13 107.2(2) ?
C39 C38 H38 126.4 ?
N13 C38 H38 126.4 ?
N14 C39 C38 108.6(2) ?
N14 C39 H39 125.7 ?
C38 C39 H39 125.7 ?
F4 P1 F2 178.43(13) yes
F4 P1 F5 90.91(12) yes
F2 P1 F5 90.61(13) yes
F4 P1 F6 90.45(11) yes
F2 P1 F6 89.94(11) yes
F5 P1 F6 90.37(11) yes
F4 P1 F3 88.68(12) yes
F2 P1 F3 89.80(13) yes
F5 P1 F3 179.47(12) yes
F6 P1 F3 89.97(11) yes
F4 P1 F1 89.87(12) yes
F2 P1 F1 89.75(12) yes
F5 P1 F1 89.15(11) yes
F6 P1 F1 179.43(11) yes
F3 P1 F1 90.51(11) yes
F10 P2 F8 179.48(12) yes
F10 P2 F11 90.22(11) yes
F8 P2 F11 89.93(11) yes
F10 P2 F7 90.85(12) yes
F8 P2 F7 89.65(11) yes
F11 P2 F7 90.37(10) yes
F10 P2 F9 89.76(11) yes
F8 P2 F9 90.09(11) yes
F11 P2 F9 179.56(10) yes
F7 P2 F9 90.07(10) yes
F10 P2 F12 89.34(11) yes
F8 P2 F12 90.16(10) yes
F11 P2 F12 89.65(10) yes
F7 P2 F12 179.81(12) yes
F9 P2 F12 89.90(9) yes
F13 P3 F15 90.44(16) yes
F13 P3 F14 89.36(13) yes
F15 P3 F14 90.02(13) yes
F13 P3 F17 89.48(12) yes
F15 P3 F17 179.34(14) yes
F14 P3 F17 90.64(12) yes
F13 P3 F16 91.75(14) yes
F15 P3 F16 90.31(12) yes
F14 P3 F16 178.85(14) yes
F17 P3 F16 89.03(11) yes
F13 P3 F18 179.17(15) yes
F15 P3 F18 90.30(17) yes
F14 P3 F18 90.26(13) yes
F17 P3 F18 89.79(13) yes
F16 P3 F18 88.63(14) yes
C41 C40 H40A 109.5 ?
C41 C40 H40B 109.5 ?
H40A C40 H40B 109.5 ?
C41 C40 H40C 109.5 ?
H40A C40 H40C 109.5 ?
H40B C40 H40C 109.5 ?
O3 C41 C42 121.7(3) ?
O3 C41 C40 121.6(3) ?
C42 C41 C40 116.7(3) ?
C41 C42 H42A 109.5 ?
C41 C42 H42B 109.5 ?
H42A C42 H42B 109.5 ?
C41 C42 H42C 109.5 ?
H42A C42 H42C 109.5 ?
H42B C42 H42C 109.5 ?
C44 C43 H43D 109.5 ?
C44 C43 H43E 109.5 ?
H43D C43 H43E 109.5 ?
C44 C43 H43F 109.5 ?
H43D C43 H43F 109.5 ?
H43E C43 H43F 109.5 ?
C43 C44 C45 113.3 ?
C43 C44 H44C 108.9 ?
C45 C44 H44C 108.9 ?
C43 C44 H44D 108.9 ?
C45 C44 H44D 108.9 ?
H44C C44 H44D 107.7 ?
C44 C45 C46 113.8 ?
C44 C45 H45C 108.8 ?
C46 C45 H45C 108.8 ?
C44 C45 H45D 108.8 ?
C46 C45 H45D 108.8 ?
H45C C45 H45D 107.7 ?
C47 C46 C45 113.3 ?
C47 C46 H46C 108.9 ?
C45 C46 H46C 108.9 ?
C47 C46 H46D 108.9 ?
C45 C46 H46D 108.9 ?
H46C C46 H46D 107.7 ?
C46 C47 H47D 109.5 ?
C46 C47 H47E 109.5 ?
H47D C47 H47E 109.5 ?
C46 C47 H47F 109.5 ?
H47D C47 H47F 109.5 ?
H47E C47 H47F 109.5 ?
C44A C43A H43A 109.5 ?
C44A C43A H43B 109.5 ?
H43A C43A H43B 109.5 ?
C44A C43A H43C 109.5 ?
H43A C43A H43C 109.5 ?
H43B C43A H43C 109.5 ?
C43A C44A C45A 113.3 ?
C43A C44A H44A 108.9 ?
C45A C44A H44A 108.9 ?
C43A C44A H44B 108.9 ?
C45A C44A H44B 108.9 ?
H44A C44A H44B 107.7 ?
C46A C45A C44A 113.8 ?
C46A C45A H45A 108.8 ?
C44A C45A H45A 108.8 ?
C46A C45A H45B 108.8 ?
C44A C45A H45B 108.8 ?
H45A C45A H45B 107.7 ?
C47A C46A C45A 113.3 ?
C47A C46A H46A 108.9 ?
C45A C46A H46A 108.9 ?
C47A C46A H46B 108.9 ?
C45A C46A H46B 108.9 ?
H46A C46A H46B 107.7 ?
C46A C47A H47A 109.5 ?
C46A C47A H47B 109.5 ?
H47A C47A H47B 109.5 ?
C46A C47A H47C 109.5 ?
H47A C47A H47C 109.5 ?
H47B C47A H47C 109.5 ?

loop_
_geom_bond_atom_site_label_1
_geom_bond_atom_site_label_2
_geom_bond_distance
_geom_bond_publ_flag
Co1 N7 1.869(2) yes
Co1 O1 1.8853(18) yes
Co1 N3 1.893(2) yes
Co1 N1 1.913(2) yes
Co1 N5 1.925(2) yes
Co1 N6 2.031(2) yes
Co2 N8 1.871(2) yes
Co2 O2 1.8951(18) yes
Co2 N12 1.897(2) yes
Co2 N10 1.920(2) yes
Co2 N14 1.937(2) yes
Co2 N9 2.044(2) yes
O1 O2 1.391(3) ?
N1 C4 1.335(3) ?
N1 C1 1.370(3) ?
N2 C4 1.347(4) ?
N2 C2 1.379(4) ?
N2 C3 1.463(4) ?
N3 C9 1.348(3) ?
N3 C5 1.350(3) ?
N4 C10 1.348(4) ?
N4 C12 1.370(4) ?
N4 C11 1.464(3) ?
N5 C10 1.337(3) ?
N5 C13 1.360(4) ?
N6 C14 1.341(3) ?
N6 C18 1.362(3) ?
N7 N8 1.325(3) ?
N7 C19 1.353(3) ?
N8 C21 1.350(3) ?
N9 C26 1.340(3) ?
N9 C22 1.362(3) ?
N10 C30 1.334(3) ?
N10 C27 1.372(3) ?
N11 C30 1.348(3) ?
N11 C28 1.371(4) ?
N11 C29 1.463(4) ?
N12 C31 1.349(3) ?
N12 C35 1.349(3) ?
N13 C36 1.346(3) ?
N13 C38 1.375(3) ?
N13 C37 1.472(3) ?
N14 C36 1.347(3) ?
N14 C39 1.361(3) ?
C1 C2 1.359(4) ?
C1 H1 0.9500 ?
C2 H2 0.9500 ?
C3 H3A 0.9800 ?
C3 H3B 0.9800 ?
C3 H3C 0.9800 ?
C4 C5 1.458(4) ?
C5 C6 1.391(4) ?
C6 C7 1.388(4) ?
C6 H6 0.9500 ?
C7 C8 1.383(4) ?
C7 H7 0.9500 ?
C8 C9 1.391(4) ?
C8 H8 0.9500 ?
C9 C10 1.454(4) ?
C11 H11A 0.9800 ?
C11 H11B 0.9800 ?
C11 H11C 0.9800 ?
C12 C13 1.364(4) ?
C12 H12 0.9500 ?
C13 H13 0.9500 ?
C14 C15 1.378(4) ?
C14 H14 0.9500 ?
C15 C16 1.384(4) ?
C15 H15 0.9500 ?
C16 C17 1.389(4) ?
C16 H16 0.9500 ?
C17 C18 1.381(4) ?
C17 H17 0.9500 ?
C18 C19 1.466(4) ?
C19 C20 1.391(4) ?
C20 C21 1.392(4) ?
C20 H20 0.9500 ?
C21 C22 1.459(4) ?
C22 C23 1.385(4) ?
C23 C24 1.386(4) ?
C23 H23 0.9500 ?
C24 C25 1.387(4) ?
C24 H24 0.9500 ?
C25 C26 1.386(4) ?
C25 H25 0.9500 ?
C26 H26 0.9500 ?
C27 C28 1.363(4) ?
C27 H27 0.9500 ?
C28 H28 0.9500 ?
C29 H29A 0.9800 ?
C29 H29B 0.9800 ?
C29 H29C 0.9800 ?
C30 C31 1.457(4) ?
C31 C32 1.388(4) ?
C32 C33 1.387(4) ?
C32 H32 0.9500 ?
C33 C34 1.389(4) ?
C33 H33 0.9500 ?
C34 C35 1.388(4) ?
C34 H34 0.9500 ?
C35 C36 1.450(4) ?
C37 H37A 0.9800 ?
C37 H37B 0.9800 ?
C37 H37C 0.9800 ?
C38 C39 1.370(4) ?
C38 H38 0.9500 ?
C39 H39 0.9500 ?
P1 F4 1.592(2) yes
P1 F2 1.591(2) yes
P1 F5 1.592(2) yes
P1 F6 1.5965(18) yes
P1 F3 1.597(2) yes
P1 F1 1.6028(19) yes
P2 F10 1.588(2) yes
P2 F8 1.5967(19) yes
P2 F11 1.5969(18) yes
P2 F7 1.5994(18) yes
P2 F9 1.5999(17) yes
P2 F12 1.6069(17) yes
P3 F13 1.585(2) yes
P3 F15 1.588(2) yes
P3 F14 1.589(2) yes
P3 F17 1.5908(19) yes
P3 F16 1.593(2) yes
P3 F18 1.602(2) yes
O3 C41 1.206(4) ?
C40 C41 1.504(4) ?
C40 H40A 0.9800 ?
C40 H40B 0.9800 ?
C40 H40C 0.9800 ?
C41 C42 1.500(4) ?
C42 H42A 0.9800 ?
C42 H42B 0.9800 ?
C42 H42C 0.9800 ?
C43 C44 1.5314(17) ?
C43 H43D 0.9800 ?
C43 H43E 0.9800 ?
C43 H43F 0.9800 ?
C44 C45 1.5328 ?
C44 H44C 0.9900 ?
C44 H44D 0.9900 ?
C45 C46 1.534(2) ?
C45 H45C 0.9900 ?
C45 H45D 0.9900 ?
C46 C47 1.5310 ?
C46 H46C 0.9900 ?
C46 H46D 0.9900 ?
C47 H47D 0.9800 ?
C47 H47E 0.9800 ?
C47 H47F 0.9800 ?
C43A C44A 1.5310 ?
C43A H43A 0.9800 ?
C43A H43B 0.9800 ?
C43A H43C 0.9800 ?
C44A C45A 1.5331(18) ?
C44A H44A 0.9900 ?
C44A H44B 0.9900 ?
C45A C46A 1.5328 ?
C45A H45A 0.9900 ?
C45A H45B 0.9900 ?
C46A C47A 1.531(2) ?
C46A H46A 0.9900 ?
C46A H46B 0.9900 ?
C47A H47A 0.9800 ?
C47A H47B 0.9800 ?
C47A H47C 0.9800 ?

loop_
_geom_torsion_atom_site_label_1
_geom_torsion_atom_site_label_2
_geom_torsion_atom_site_label_3
_geom_torsion_atom_site_label_4
_geom_torsion
N7 Co1 O1 O2 54.48(15)
N3 Co1 O1 O2 -130.53(14)
N1 Co1 O1 O2 147.53(15)
N5 Co1 O1 O2 -48.96(15)
N6 Co1 O1 O2 62.3(6)
Co1 O1 O2 Co2 -90.08(14)
N8 Co2 O2 O1 48.82(15)
N12 Co2 O2 O1 -137.33(15)
N10 Co2 O2 O1 141.24(15)
N14 Co2 O2 O1 -55.76(15)
N9 Co2 O2 O1 60.4(6)
N7 Co1 N1 C4 178.02(18)
O1 Co1 N1 C4 87.66(18)
N3 Co1 N1 C4 -3.60(18)
N5 Co1 N1 C4 -0.6(4)
N6 Co1 N1 C4 -101.75(18)
N7 Co1 N1 C1 3.4(3)
O1 Co1 N1 C1 -87.0(3)
N3 Co1 N1 C1 -178.3(3)
N5 Co1 N1 C1 -175.2(3)
N6 Co1 N1 C1 83.6(3)
N7 Co1 N3 C9 -162.3(9)
O1 Co1 N3 C9 91.92(19)
N1 Co1 N3 C9 179.54(19)
N5 Co1 N3 C9 0.41(18)
N6 Co1 N3 C9 -90.19(19)
N7 Co1 N3 C5 20.9(11)
O1 Co1 N3 C5 -84.82(18)
N1 Co1 N3 C5 2.79(18)
N5 Co1 N3 C5 -176.34(19)
N6 Co1 N3 C5 93.06(19)
N7 Co1 N5 C10 177.84(17)
O1 Co1 N5 C10 -91.27(18)
N3 Co1 N5 C10 -0.57(17)
N1 Co1 N5 C10 -3.6(4)
N6 Co1 N5 C10 97.52(18)
N7 Co1 N5 C13 -6.3(3)
O1 Co1 N5 C13 84.6(3)
N3 Co1 N5 C13 175.3(3)
N1 Co1 N5 C13 172.2(3)
N6 Co1 N5 C13 -86.7(3)
N7 Co1 N6 C14 -172.3(2)
O1 Co1 N6 C14 179.7(4)
N3 Co1 N6 C14 12.7(2)
N1 Co1 N6 C14 94.8(2)
N5 Co1 N6 C14 -69.0(2)
N7 Co1 N6 C18 7.58(18)
O1 Co1 N6 C18 -0.4(6)
N3 Co1 N6 C18 -167.39(18)
N1 Co1 N6 C18 -85.29(18)
N5 Co1 N6 C18 110.89(18)
O1 Co1 N7 N8 5.6(2)
N3 Co1 N7 N8 -100.2(10)
N1 Co1 N7 N8 -82.2(2)
N5 Co1 N7 N8 97.4(2)
N6 Co1 N7 N8 -173.1(2)
O1 Co1 N7 C19 167.5(2)
N3 Co1 N7 C19 61.8(11)
N1 Co1 N7 C19 79.7(2)
N5 Co1 N7 C19 -100.7(2)
N6 Co1 N7 C19 -11.16(19)
C19 N7 N8 C21 2.3(3)
Co1 N7 N8 C21 165.78(18)
C19 N7 N8 Co2 160.34(18)
Co1 N7 N8 Co2 -36.2(3)
O2 Co2 N8 N7 11.1(2)
N12 Co2 N8 N7 -64.9(9)
N10 Co2 N8 N7 -76.9(2)
N14 Co2 N8 N7 103.9(2)
N9 Co2 N8 N7 -167.1(2)
O2 Co2 N8 C21 166.96(19)
N12 Co2 N8 C21 91.0(8)
N10 Co2 N8 C21 79.0(2)
N14 Co2 N8 C21 -100.2(2)
N9 Co2 N8 C21 -11.19(19)
N8 Co2 N9 C26 -174.5(2)
O2 Co2 N9 C26 173.7(4)
N12 Co2 N9 C26 11.8(2)
N10 Co2 N9 C26 93.1(2)
N14 Co2 N9 C26 -70.0(2)
N8 Co2 N9 C22 6.44(17)
O2 Co2 N9 C22 -5.4(6)
N12 Co2 N9 C22 -167.24(17)
N10 Co2 N9 C22 -85.95(18)
N14 Co2 N9 C22 110.88(18)
N8 Co2 N10 C30 168.55(18)
O2 Co2 N10 C30 77.15(18)
N12 Co2 N10 C30 -10.12(18)
N14 Co2 N10 C30 -14.2(4)
N9 Co2 N10 C30 -111.81(18)
N8 Co2 N10 C27 -8.3(3)
O2 Co2 N10 C27 -99.7(3)
N12 Co2 N10 C27 173.0(3)
N14 Co2 N10 C27 169.0(3)
N9 Co2 N10 C27 71.3(3)
N8 Co2 N12 C31 -0.9(9)
O2 Co2 N12 C31 -77.11(19)
N10 Co2 N12 C31 11.26(18)
N14 Co2 N12 C31 -169.9(2)
N9 Co2 N12 C31 100.07(19)
N8 Co2 N12 C35 170.4(7)
O2 Co2 N12 C35 94.16(18)
N10 Co2 N12 C35 -177.47(19)
N14 Co2 N12 C35 1.34(18)
N9 Co2 N12 C35 -88.66(19)
N8 Co2 N14 C36 176.84(17)
O2 Co2 N14 C36 -91.02(17)
N12 Co2 N14 C36 -4.41(17)
N10 Co2 N14 C36 -0.4(4)
N9 Co2 N14 C36 97.12(17)
N8 Co2 N14 C39 -1.0(3)
O2 Co2 N14 C39 91.1(3)
N12 Co2 N14 C39 177.7(3)
N10 Co2 N14 C39 -178.3(3)
N9 Co2 N14 C39 -80.8(3)
C4 N1 C1 C2 -0.4(3)
Co1 N1 C1 C2 174.5(2)
N1 C1 C2 N2 -0.2(3)
C4 N2 C2 C1 0.8(3)
C3 N2 C2 C1 -178.4(2)
C1 N1 C4 N2 0.9(3)
Co1 N1 C4 N2 -175.40(16)
C1 N1 C4 C5 -179.7(2)
Co1 N1 C4 C5 3.9(3)
C2 N2 C4 N1 -1.1(3)
C3 N2 C4 N1 178.0(2)
C2 N2 C4 C5 179.7(3)
C3 N2 C4 C5 -1.2(5)
C9 N3 C5 C6 1.2(4)
Co1 N3 C5 C6 177.83(18)
C9 N3 C5 C4 -178.0(2)
Co1 N3 C5 C4 -1.4(3)
N1 C4 C5 N3 -1.7(3)
N2 C4 C5 N3 177.4(3)
N1 C4 C5 C6 179.2(3)
N2 C4 C5 C6 -1.6(5)
N3 C5 C6 C7 -0.4(4)
C4 C5 C6 C7 178.6(3)
C5 C6 C7 C8 -0.1(4)
C6 C7 C8 C9 -0.2(4)
C5 N3 C9 C8 -1.5(4)
Co1 N3 C9 C8 -178.09(18)
C5 N3 C9 C10 176.5(2)
Co1 N3 C9 C10 -0.2(3)
C7 C8 C9 N3 1.0(4)
C7 C8 C9 C10 -176.4(3)
C13 N5 C10 N4 0.5(3)
Co1 N5 C10 N4 177.72(16)
C13 N5 C10 C9 -176.5(2)
Co1 N5 C10 C9 0.7(3)
C12 N4 C10 N5 -0.8(3)
C11 N4 C10 N5 177.6(2)
C12 N4 C10 C9 175.7(3)
C11 N4 C10 C9 -5.9(4)
N3 C9 C10 N5 -0.3(3)
C8 C9 C10 N5 177.3(3)
N3 C9 C10 N4 -176.6(3)
C8 C9 C10 N4 1.0(5)
C10 N4 C12 C13 0.7(3)
C11 N4 C12 C13 -177.8(2)
C10 N5 C13 C12 -0.1(3)
Co1 N5 C13 C12 -176.1(2)
N4 C12 C13 N5 -0.4(3)
C18 N6 C14 C15 1.6(4)
Co1 N6 C14 C15 -178.5(2)
N6 C14 C15 C16 0.4(4)
C14 C15 C16 C17 -1.9(4)
C15 C16 C17 C18 1.5(4)
C14 N6 C18 C17 -2.0(4)
Co1 N6 C18 C17 178.1(2)
C14 N6 C18 C19 176.7(2)
Co1 N6 C18 C19 -3.3(3)
C16 C17 C18 N6 0.4(4)
C16 C17 C18 C19 -178.0(2)
N8 N7 C19 C20 -1.6(3)
Co1 N7 C19 C20 -167.10(17)
N8 N7 C19 C18 177.8(2)
Co1 N7 C19 C18 12.4(3)
N6 C18 C19 N7 -5.1(3)
C17 C18 C19 N7 173.4(2)
N6 C18 C19 C20 174.1(3)
C17 C18 C19 C20 -7.3(5)
N7 C19 C20 C21 0.3(3)
C18 C19 C20 C21 -179.0(3)
N7 N8 C21 C20 -2.2(3)
Co2 N8 C21 C20 -162.31(17)
N7 N8 C21 C22 173.7(2)
Co2 N8 C21 C22 13.5(3)
C19 C20 C21 N8 1.1(3)
C19 C20 C21 C22 -173.2(3)
C26 N9 C22 C23 -0.4(4)
Co2 N9 C22 C23 178.8(2)
C26 N9 C22 C21 179.5(2)
Co2 N9 C22 C21 -1.3(3)
N8 C21 C22 N9 -7.1(3)
C20 C21 C22 N9 167.1(3)
N8 C21 C22 C23 172.8(2)
C20 C21 C22 C23 -13.0(5)
N9 C22 C23 C24 -0.7(4)
C21 C22 C23 C24 179.3(2)
C22 C23 C24 C25 0.9(4)
C23 C24 C25 C26 0.0(4)
C22 N9 C26 C25 1.4(4)
Co2 N9 C26 C25 -177.62(19)
C24 C25 C26 N9 -1.2(4)
C30 N10 C27 C28 -0.9(3)
Co2 N10 C27 C28 176.1(2)
N10 C27 C28 N11 0.1(3)
C30 N11 C28 C27 0.7(3)
C29 N11 C28 C27 -177.8(3)
C27 N10 C30 N11 1.4(3)
Co2 N10 C30 N11 -176.50(17)
C27 N10 C30 C31 -174.1(2)
Co2 N10 C30 C31 8.0(3)
C28 N11 C30 N10 -1.3(3)
C29 N11 C30 N10 177.1(3)
C28 N11 C30 C31 173.2(3)
C29 N11 C30 C31 -8.4(5)
C35 N12 C31 C32 0.9(4)
Co2 N12 C31 C32 171.93(19)
C35 N12 C31 C30 179.5(2)
Co2 N12 C31 C30 -9.5(3)
N10 C30 C31 N12 0.7(3)
N11 C30 C31 N12 -173.6(3)
N10 C30 C31 C32 179.0(3)
N11 C30 C31 C32 4.8(5)
N12 C31 C32 C33 1.1(4)
C30 C31 C32 C33 -177.1(3)
C31 C32 C33 C34 -1.1(4)
C32 C33 C34 C35 -0.8(4)
C31 N12 C35 C34 -2.9(4)
Co2 N12 C35 C34 -173.84(18)
C31 N12 C35 C36 172.7(2)
Co2 N12 C35 C36 1.8(3)
C33 C34 C35 N12 2.8(4)
C33 C34 C35 C36 -171.7(3)
C38 N13 C36 N14 -1.1(3)
C37 N13 C36 N14 175.7(2)
C38 N13 C36 C35 173.8(3)
C37 N13 C36 C35 -9.4(4)
C39 N14 C36 N13 1.2(3)
Co2 N14 C36 N13 -177.39(16)
C39 N14 C36 C35 -174.6(2)
Co2 N14 C36 C35 6.9(3)
N12 C35 C36 N13 179.7(2)
C34 C35 C36 N13 -5.3(5)
N12 C35 C36 N14 -5.7(3)
C34 C35 C36 N14 169.3(2)
C36 N13 C38 C39 0.5(3)
C37 N13 C38 C39 -176.3(2)
C36 N14 C39 C38 -0.8(3)
Co2 N14 C39 C38 177.1(2)
N13 C38 C39 N14 0.2(3)
C43 C44 C45 C46 -180.0
C44 C45 C46 C47 180.0
C43A C44A C45A C46A -180.0
C44A C45A C46A C47A 180.00(5)
